data_2017080
loop_
_publ_author_name
'Koner, Rajesh'
'Goldberg, Israel'

_publ_section_title
;The coordination polymers poly[\m-4,4'-bipyridyl-di-\m-formato-copper(II)]
 and
 <i>catena</i>-poly[[[diaqua(1-benzofuran-2,3-dicarboxylato)copper(II)]-\m-1,2-di-4-pyridylethane]
 dihydrate]
;
_journal_coeditor_code BM3078
_journal_issue 5
_journal_name_full 'Acta Crystallographica Section C'
_journal_page_first m185
_journal_page_last m189
_journal_paper_doi 10.1107/S0108270109011299
_journal_volume 65
_journal_year 2009
_chemical_formula_iupac '[Cu (C10 H4 O5) (C12 H12 N2) (H2 O)2], 2H2 O'
_chemical_formula_moiety 'C22 H20 Cu N2 O7, 2(H2 O)'
_chemical_formula_sum 'C22 H24 Cu N2 O9'
_chemical_formula_weight 523.97
_chemical_name_systematic
;
<i>catena</i>-poly[[[diaqua(1-benzofuran-2,3-dicarboxylato)copper(II)]-\m-
1,2-di-4-pyridylethane] dihydrate]
;
_space_group_IT_number 14
_symmetry_cell_setting monoclinic
_symmetry_space_group_name_Hall '-P 2ybc'
_symmetry_space_group_name_H-M 'P 1 21/c 1'
_atom_sites_solution_hydrogens geom
_atom_sites_solution_primary direct
_atom_sites_solution_secondary difmap
_audit_creation_method SHELXL-97
_cell_angle_alpha 90.00
_cell_angle_beta 110.9824(7)
_cell_angle_gamma 90.00
_cell_formula_units_Z 4
_cell_length_a 13.3333(3)
_cell_length_b 15.1250(3)
_cell_length_c 11.9108(2)
_cell_measurement_reflns_used 5078
_cell_measurement_temperature 110(2)
_cell_measurement_theta_max 27.87
_cell_measurement_theta_min 1.41
_cell_volume 2242.73(8)
_computing_cell_refinement 'DENZO (Otwinowski & Minor, 1997)'
_computing_data_collection 'COLLECT (Nonius, 1999)'
_computing_data_reduction 'DENZO (Otwinowski & Minor, 1997)'
_computing_molecular_graphics
;
ORTEP-III (Burnett & Johnson, 1996);
Mercury (Macrae <i>et al.</i>,  2006)
;
_computing_publication_material 'SHELXL97 (Sheldrick, 2008)'
_computing_structure_refinement 'SHELXL97 (Sheldrick, 2008)'
_computing_structure_solution 'SIR97 (Altomare <i>et al.</i>,  1999)'
_diffrn_ambient_temperature 110(2)
_diffrn_detector_area_resol_mean 12.8
_diffrn_measured_fraction_theta_full 0.996
_diffrn_measured_fraction_theta_max 0.996
_diffrn_measurement_device_type 'Nonius KappaCCD'
_diffrn_measurement_method '1 deg. \f and \w scans'
_diffrn_radiation_monochromator graphite
_diffrn_radiation_source 'fine-focus sealed tube'
_diffrn_radiation_type MoK\a
_diffrn_radiation_wavelength 0.71073
_diffrn_reflns_av_R_equivalents 0.0520
_diffrn_reflns_av_sigmaI/netI 0.0555
_diffrn_reflns_limit_h_max 16
_diffrn_reflns_limit_h_min -17
_diffrn_reflns_limit_k_max 0
_diffrn_reflns_limit_k_min -19
_diffrn_reflns_limit_l_max 15
_diffrn_reflns_limit_l_min 0
_diffrn_reflns_number 18429
_diffrn_reflns_theta_full 27.87
_diffrn_reflns_theta_max 27.87
_diffrn_reflns_theta_min 2.27
_diffrn_standards_number 0
_exptl_absorpt_coefficient_mu 1.031
_exptl_absorpt_correction_T_max 0.8204
_exptl_absorpt_correction_T_min 0.6832
_exptl_absorpt_correction_type multi-scan
_exptl_absorpt_process_details '(Blessing, 1995)'
_exptl_crystal_colour blue
_exptl_crystal_density_diffrn 1.552
_exptl_crystal_density_method 'not measured'
_exptl_crystal_description prism
_exptl_crystal_F_000 1084
_exptl_crystal_size_max 0.40
_exptl_crystal_size_mid 0.25
_exptl_crystal_size_min 0.20
_refine_diff_density_max 0.804
_refine_diff_density_min -0.831
_refine_ls_extinction_method none
_refine_ls_goodness_of_fit_ref 1.049
_refine_ls_hydrogen_treatment constr
_refine_ls_matrix_type full
_refine_ls_number_parameters 307
_refine_ls_number_reflns 5329
_refine_ls_number_restraints 0
_refine_ls_restrained_S_all 1.048
_refine_ls_R_factor_all 0.0757
_refine_ls_R_factor_gt 0.0495
_refine_ls_shift/su_max 0.001
_refine_ls_shift/su_mean 0.000
_refine_ls_structure_factor_coef Fsqd
_refine_ls_weighting_details 'calc w=1/[\s^2^(Fo^2^)+(0.0858P)^2^] where P=(Fo^2^+2Fc^2^)/3'
_refine_ls_weighting_scheme calc
_refine_ls_wR_factor_gt 0.1260
_refine_ls_wR_factor_ref 0.1409
_reflns_number_gt 3899
_reflns_number_total 5329
_reflns_threshold_expression I>2\s(I)
_cod_data_source_file bm3078.cif
_cod_data_source_block II
_cod_original_sg_symbol_H-M 'P 21/c'
_cod_database_code 2017080
_cod_database_fobs_code 2017080

loop_
_symmetry_equiv_pos_as_xyz
'x, y, z'
'-x, y+1/2, -z+1/2'
'-x, -y, -z'
'x, -y-1/2, z-1/2'

loop_
_atom_site_type_symbol
_atom_site_label
_atom_site_fract_x
_atom_site_fract_y
_atom_site_fract_z
_atom_site_U_iso_or_equiv
_atom_site_adp_type
_atom_site_calc_flag
_atom_site_refinement_flags
_atom_site_occupancy
_atom_site_disorder_assembly
_atom_site_disorder_group
Cu Cu1 0.36126(3) 0.23473(2) 0.60351(3) 0.01696(13) Uani d . 1 . .
O O2 0.29595(15) 0.18012(13) 0.44165(16) 0.0194(4) Uani d . 1 . .
O O3 0.27857(16) 0.06147(13) 0.54377(16) 0.0231(4) Uani d . 1 . .
C C4 0.1799(2) 0.06463(18) 0.3353(2) 0.0176(6) Uani d . 1 . .
C C5 0.0670(2) 0.05405(18) 0.3131(2) 0.0184(6) Uani d . 1 . .
C C6 0.0000(2) 0.06911(19) 0.3789(2) 0.0218(6) Uani d . 1 . .
H H6 0.0280 0.0926 0.4580 0.026 Uiso calc R 1 . .
C C7 -0.1079(2) 0.04877(19) 0.3254(2) 0.0231(6) Uani d . 1 . .
H H7 -0.1540 0.0561 0.3698 0.028 Uiso calc R 1 . .
C C8 -0.1505(2) 0.01747(19) 0.2066(2) 0.0228(6) Uani d . 1 . .
H H8 -0.2255 0.0065 0.1712 0.027 Uiso calc R 1 . .
C C9 -0.0858(2) 0.00217(19) 0.1393(2) 0.0215(6) Uani d . 1 . .
H H9 -0.1142 -0.0183 0.0586 0.026 Uiso calc R 1 . .
C C10 0.0228(2) 0.01875(18) 0.1977(2) 0.0198(6) Uani d . 1 . .
O O11 0.10146(15) 0.00451(13) 0.14996(16) 0.0205(4) Uani d . 1 . .
C C12 0.1970(2) 0.03324(18) 0.2371(2) 0.0189(6) Uani d . 1 . .
C C13 0.2982(2) 0.02230(19) 0.2113(2) 0.0205(6) Uani d . 1 . .
C C14 0.2593(2) 0.10290(19) 0.4488(2) 0.0194(6) Uani d . 1 . .
O O15 0.29016(16) -0.00579(14) 0.10919(17) 0.0248(5) Uani d . 1 . .
O O16 0.38236(15) 0.04371(13) 0.29652(16) 0.0226(4) Uani d . 1 . .
N N17 0.51119(19) 0.21458(16) 0.6054(2) 0.0197(5) Uani d . 1 . .
C C18 0.5884(2) 0.2757(2) 0.6587(3) 0.0279(7) Uani d . 1 . .
H H18 0.5696 0.3266 0.6936 0.033 Uiso calc R 1 . .
C C19 0.6914(3) 0.2668(2) 0.6640(3) 0.0338(8) Uani d . 1 . .
H H19 0.7427 0.3112 0.7023 0.041 Uiso calc R 1 . .
C C20 0.7228(2) 0.1935(2) 0.6138(3) 0.0282(7) Uani d . 1 . .
C C21 0.6431(2) 0.13121(19) 0.5585(2) 0.0224(6) Uani d . 1 . .
H H21 0.6598 0.0803 0.5218 0.027 Uiso calc R 1 . .
C C22 0.5402(2) 0.14334(19) 0.5570(2) 0.0199(6) Uani d . 1 . .
H H22 0.4876 0.0995 0.5202 0.024 Uiso calc R 1 . .
C C23 0.8368(3) 0.1811(2) 0.6220(4) 0.0411(9) Uani d . 1 . .
H H23A 0.8822 0.1693 0.7067 0.049 Uiso calc R 1 . .
H H23B 0.8407 0.1287 0.5739 0.049 Uiso calc R 1 . .
C C24 0.8807(3) 0.2594(3) 0.5783(4) 0.0418(9) Uani d . 1 . .
H H24A 0.8726 0.3119 0.6240 0.050 Uiso calc R 1 . .
H H24B 0.8358 0.2694 0.4929 0.050 Uiso calc R 1 . .
C C25 0.9958(2) 0.2542(2) 0.5877(3) 0.0239(6) Uani d . 1 . .
C C26 1.0714(2) 0.2018(2) 0.6728(3) 0.0250(6) Uani d . 1 . .
H H26 1.0506 0.1670 0.7271 0.030 Uiso calc R 1 . .
C C27 1.1762(2) 0.2004(2) 0.6782(2) 0.0221(6) Uani d . 1 . .
H H27 1.2267 0.1652 0.7383 0.027 Uiso calc R 1 . .
N N28 1.21064(19) 0.24653(15) 0.6023(2) 0.0185(5) Uani d . 1 . .
C C29 1.1378(2) 0.2970(2) 0.5196(2) 0.0215(6) Uani d . 1 . .
H H29 1.1604 0.3303 0.4653 0.026 Uiso calc R 1 . .
C C30 1.0319(2) 0.3026(2) 0.5102(3) 0.0230(6) Uani d . 1 . .
H H30 0.9835 0.3396 0.4508 0.028 Uiso calc R 1 . .
O O31 0.41935(19) 0.26374(16) 0.7807(2) 0.0345(5) Uani d . 1 . .
H H31A 0.4592 0.2181 0.8218 0.041 Uiso d R 1 . .
H H31B 0.4496 0.3179 0.7914 0.041 Uiso d R 1 . .
O O32 0.36172(16) 0.36795(14) 0.51047(17) 0.0257(5) Uani d . 1 . .
H H32A 0.3386 0.4165 0.5376 0.031 Uiso d R 1 . .
H H32B 0.4196 0.3803 0.4913 0.031 Uiso d R 1 . .
O O33 0.42844(18) -0.02449(15) 0.73691(18) 0.0319(5) Uani d . 1 . .
H H33A 0.3819 0.0054 0.6748 0.038 Uiso d R 1 . .
H H33B 0.4859 -0.0254 0.7141 0.038 Uiso d R 1 . .
O O34 0.52177(19) 0.09979(16) 0.91024(19) 0.0351(5) Uani d . 1 . .
H H34A 0.5921 0.0861 0.9356 0.042 Uiso d R 1 . .
H H34B 0.4814 0.0521 0.8778 0.042 Uiso d R 1 . .

loop_
_atom_site_aniso_label
_atom_site_aniso_U_11
_atom_site_aniso_U_22
_atom_site_aniso_U_33
_atom_site_aniso_U_12
_atom_site_aniso_U_13
_atom_site_aniso_U_23
Cu1 0.01330(19) 0.0211(2) 0.01723(19) -0.00048(13) 0.00634(13) -0.00199(12)
O2 0.0160(10) 0.0238(11) 0.0191(9) -0.0044(8) 0.0073(7) -0.0025(8)
O3 0.0231(11) 0.0244(11) 0.0183(9) 0.0014(8) 0.0030(8) 0.0014(8)
C4 0.0167(14) 0.0159(14) 0.0189(13) -0.0011(11) 0.0047(10) 0.0016(10)
C5 0.0190(14) 0.0157(13) 0.0200(13) -0.0014(11) 0.0062(10) 0.0007(10)
C6 0.0236(15) 0.0231(15) 0.0181(13) -0.0001(12) 0.0067(11) -0.0020(11)
C7 0.0214(15) 0.0244(16) 0.0257(14) 0.0011(12) 0.0110(11) 0.0006(11)
C8 0.0163(14) 0.0213(15) 0.0286(15) -0.0046(11) 0.0056(11) 0.0006(12)
C9 0.0220(15) 0.0181(14) 0.0218(13) -0.0023(11) 0.0045(11) -0.0010(11)
C10 0.0216(15) 0.0171(14) 0.0212(13) 0.0012(11) 0.0084(11) 0.0018(11)
O11 0.0162(10) 0.0261(11) 0.0186(9) -0.0027(8) 0.0056(7) -0.0025(8)
C12 0.0169(14) 0.0206(14) 0.0172(12) -0.0021(11) 0.0036(10) -0.0007(11)
C13 0.0213(15) 0.0201(14) 0.0201(13) 0.0013(11) 0.0075(11) 0.0015(11)
C14 0.0132(13) 0.0244(15) 0.0211(13) 0.0019(11) 0.0068(10) -0.0026(11)
O15 0.0240(11) 0.0303(12) 0.0222(10) -0.0014(9) 0.0107(8) -0.0035(8)
O16 0.0174(10) 0.0268(11) 0.0233(10) -0.0021(8) 0.0069(8) -0.0030(8)
N17 0.0148(11) 0.0249(13) 0.0195(11) 0.0001(9) 0.0062(9) -0.0012(9)
C18 0.0210(16) 0.0278(17) 0.0350(17) -0.0050(12) 0.0100(13) -0.0109(13)
C19 0.0186(16) 0.0313(18) 0.051(2) -0.0078(13) 0.0118(14) -0.0115(15)
C20 0.0203(15) 0.0222(16) 0.0447(18) -0.0013(12) 0.0147(13) -0.0013(13)
C21 0.0224(15) 0.0205(15) 0.0261(14) 0.0031(12) 0.0107(11) -0.0010(11)
C22 0.0197(14) 0.0205(14) 0.0209(13) 0.0003(11) 0.0092(11) 0.0001(11)
C23 0.0197(17) 0.0322(19) 0.076(3) 0.0008(14) 0.0233(17) -0.0015(17)
C24 0.0233(17) 0.044(2) 0.067(3) 0.0089(15) 0.0262(17) 0.0222(18)
C25 0.0173(15) 0.0241(16) 0.0335(16) 0.0029(11) 0.0131(12) 0.0007(12)
C26 0.0239(16) 0.0273(16) 0.0289(15) 0.0011(13) 0.0156(12) 0.0044(12)
C27 0.0201(15) 0.0243(15) 0.0237(13) 0.0030(12) 0.0101(11) 0.0019(11)
N28 0.0155(11) 0.0234(13) 0.0174(11) 0.0004(9) 0.0068(9) -0.0008(9)
C29 0.0189(14) 0.0225(15) 0.0231(14) -0.0014(12) 0.0074(11) 0.0013(11)
C30 0.0170(14) 0.0244(15) 0.0271(14) 0.0030(12) 0.0071(11) 0.0043(12)
O31 0.0324(13) 0.0358(13) 0.0330(12) 0.0011(10) 0.0088(10) -0.0011(10)
O32 0.0255(11) 0.0227(11) 0.0326(11) 0.0002(9) 0.0151(9) 0.0014(9)
O33 0.0274(12) 0.0399(13) 0.0303(11) 0.0084(10) 0.0126(9) 0.0119(10)
O34 0.0343(13) 0.0359(13) 0.0377(12) 0.0081(10) 0.0160(10) 0.0017(10)

loop_
_atom_type_symbol
_atom_type_description
_atom_type_scat_dispersion_real
_atom_type_scat_dispersion_imag
_atom_type_scat_source
C C 0.0033 0.0016 'International Tables Vol C Tables 4.2.6.8 and 6.1.1.4'
H H 0.0000 0.0000 'International Tables Vol C Tables 4.2.6.8 and 6.1.1.4'
N N 0.0061 0.0033 'International Tables Vol C Tables 4.2.6.8 and 6.1.1.4'
Cu Cu 0.3201 1.2651 'International Tables Vol C Tables 4.2.6.8 and 6.1.1.4'
O O 0.0106 0.0060 'International Tables Vol C Tables 4.2.6.8 and 6.1.1.4'

loop_
_geom_angle_atom_site_label_1
_geom_angle_atom_site_label_2
_geom_angle_atom_site_label_3
_geom_angle_site_symmetry_1
_geom_angle_site_symmetry_3
_geom_angle
_geom_angle_publ_flag
O2 Cu1 O31 . . 167.04(9) yes
O2 Cu1 O32 . . 88.43(7) yes
O2 Cu1 N17 . . 92.08(9) yes
O2 Cu1 N28 . 1_455 86.58(9) yes
O31 Cu1 O32 . . 104.30(9) yes
O31 Cu1 N17 . . 90.78(10) yes
O31 Cu1 N28 . 1_455 89.79(10) yes
O32 Cu1 N17 . . 87.94(9) yes
O32 Cu1 N28 . 1_455 95.38(8) yes
N17 Cu1 N28 . 1_455 176.38(10) yes
C14 O2 Cu1 . . 111.04(16) ?
C12 C4 C5 . . 106.9(2) ?
C12 C4 C14 . . 129.0(2) ?
C5 C4 C14 . . 124.1(2) ?
C10 C5 C6 . . 119.0(3) ?
C10 C5 C4 . . 105.6(2) ?
C6 C5 C4 . . 135.4(3) ?
C7 C6 C5 . . 118.2(3) ?
C7 C6 H6 . . 120.9 ?
C5 C6 H6 . . 120.9 ?
C6 C7 C8 . . 121.2(3) ?
C6 C7 H7 . . 119.4 ?
C8 C7 H7 . . 119.4 ?
C9 C8 C7 . . 121.7(3) ?
C9 C8 H8 . . 119.1 ?
C7 C8 H8 . . 119.1 ?
C10 C9 C8 . . 115.7(3) ?
C10 C9 H9 . . 122.2 ?
C8 C9 H9 . . 122.2 ?
O11 C10 C9 . . 125.3(3) ?
O11 C10 C5 . . 110.6(2) ?
C9 C10 C5 . . 124.1(3) ?
C10 O11 C12 . . 105.8(2) ?
C4 C12 O11 . . 111.2(2) ?
C4 C12 C13 . . 131.2(2) ?
O11 C12 C13 . . 117.6(2) ?
O15 C13 O16 . . 127.7(3) ?
O15 C13 C12 . . 117.7(2) ?
O16 C13 C12 . . 114.5(2) ?
O3 C14 O2 . . 124.3(2) ?
O3 C14 C4 . . 118.5(3) ?
O2 C14 C4 . . 117.0(2) ?
C22 N17 C18 . . 117.4(2) ?
C22 N17 Cu1 . . 123.62(19) ?
C18 N17 Cu1 . . 119.0(2) ?
C19 C18 N17 . . 122.5(3) ?
C19 C18 H18 . . 118.7 ?
N17 C18 H18 . . 118.7 ?
C18 C19 C20 . . 120.8(3) ?
C18 C19 H19 . . 119.6 ?
C20 C19 H19 . . 119.6 ?
C19 C20 C21 . . 116.4(3) ?
C19 C20 C23 . . 121.6(3) ?
C21 C20 C23 . . 121.9(3) ?
C22 C21 C20 . . 120.2(3) ?
C22 C21 H21 . . 119.9 ?
C20 C21 H21 . . 119.9 ?
N17 C22 C21 . . 122.7(3) ?
N17 C22 H22 . . 118.7 ?
C21 C22 H22 . . 118.7 ?
C24 C23 C20 . . 113.1(3) ?
C24 C23 H23A . . 109.0 ?
C20 C23 H23A . . 109.0 ?
C24 C23 H23B . . 109.0 ?
C20 C23 H23B . . 109.0 ?
H23A C23 H23B . . 107.8 ?
C23 C24 C25 . . 116.8(3) ?
C23 C24 H24A . . 108.1 ?
C25 C24 H24A . . 108.1 ?
C23 C24 H24B . . 108.1 ?
C25 C24 H24B . . 108.1 ?
H24A C24 H24B . . 107.3 ?
C30 C25 C26 . . 116.8(3) ?
C30 C25 C24 . . 120.7(3) ?
C26 C25 C24 . . 122.6(3) ?
C27 C26 C25 . . 120.1(3) ?
C27 C26 H26 . . 120.0 ?
C25 C26 H26 . . 120.0 ?
N28 C27 C26 . . 123.0(3) ?
N28 C27 H27 . . 118.5 ?
C26 C27 H27 . . 118.5 ?
C27 N28 C29 . . 117.1(2) ?
C27 N28 Cu1 . 1_655 121.92(19) ?
C29 N28 Cu1 . 1_655 120.85(19) ?
N28 C29 C30 . . 123.0(3) ?
N28 C29 H29 . . 118.5 ?
C30 C29 H29 . . 118.5 ?
C29 C30 C25 . . 120.1(3) ?
C29 C30 H30 . . 120.0 ?
C25 C30 H30 . . 120.0 ?
Cu1 O31 H31A . . 109.4 ?
Cu1 O31 H31B . . 109.2 ?
H31A O31 H31B . . 118.1 ?
Cu1 O32 H32A . . 118.8 ?
Cu1 O32 H32B . . 117.0 ?
H32A O32 H32B . . 110.9 ?
H33A O33 H33B . . 99.9 ?
H34A O34 H34B . . 110.5 ?

loop_
_geom_bond_atom_site_label_1
_geom_bond_atom_site_label_2
_geom_bond_site_symmetry_2
_geom_bond_distance
_geom_bond_publ_flag
Cu1 O2 . 1.9887(18) yes
Cu1 O31 . 2.019(2) yes
Cu1 O32 . 2.301(2) yes
Cu1 N17 . 2.014(2) yes
Cu1 N28 1_455 2.011(2) yes
O2 C14 . 1.281(3) ?
O3 C14 . 1.236(3) ?
C4 C12 . 1.355(4) ?
C4 C5 . 1.440(4) ?
C4 C14 . 1.503(4) ?
C5 C10 . 1.393(4) ?
C5 C6 . 1.402(4) ?
C6 C7 . 1.383(4) ?
C6 H6 . 0.9500 ?
C7 C8 . 1.405(4) ?
C7 H7 . 0.9500 ?
C8 C9 . 1.391(4) ?
C8 H8 . 0.9500 ?
C9 C10 . 1.387(4) ?
C9 H9 . 0.9500 ?
C10 O11 . 1.377(3) ?
O11 C12 . 1.393(3) ?
C12 C13 . 1.498(4) ?
C13 O15 . 1.256(3) ?
C13 O16 . 1.256(3) ?
N17 C22 . 1.342(4) ?
N17 C18 . 1.360(4) ?
C18 C19 . 1.359(5) ?
C18 H18 . 0.9500 ?
C19 C20 . 1.394(5) ?
C19 H19 . 0.9500 ?
C20 C21 . 1.396(4) ?
C20 C23 . 1.499(4) ?
C21 C22 . 1.378(4) ?
C21 H21 . 0.9500 ?
C22 H22 . 0.9500 ?
C23 C24 . 1.495(5) ?
C23 H23A . 0.9900 ?
C23 H23B . 0.9900 ?
C24 C25 . 1.501(5) ?
C24 H24A . 0.9900 ?
C24 H24B . 0.9900 ?
C25 C30 . 1.391(4) ?
C25 C26 . 1.393(4) ?
C26 C27 . 1.376(4) ?
C26 H26 . 0.9500 ?
C27 N28 . 1.346(4) ?
C27 H27 . 0.9500 ?
N28 C29 . 1.346(4) ?
N28 Cu1 1_655 2.011(2) ?
C29 C30 . 1.379(4) ?
C29 H29 . 0.9500 ?
C30 H30 . 0.9500 ?
O31 H31A . 0.9010 ?
O31 H31B . 0.9012 ?
O32 H32A . 0.8995 ?
O32 H32B . 0.8994 ?
O33 H33A . 0.8994 ?
O33 H33B . 0.8994 ?
O34 H34A . 0.8998 ?
O34 H34B . 0.8996 ?

loop_
_geom_hbond_atom_site_label_D
_geom_hbond_atom_site_label_H
_geom_hbond_atom_site_label_A
_geom_hbond_site_symmetry_A
_geom_hbond_distance_DH
_geom_hbond_distance_HA
_geom_hbond_distance_DA
_geom_hbond_angle_DHA
O31 H31B O16 4_566 0.90 2.29 2.971(3) 133
O31 H31A O34 . 0.90 2.09 2.981(3) 168
O32 H32A O15 4_566 0.90 1.83 2.728(3) 172
O32 H32B O34 4_565 0.90 1.95 2.836(3) 166
O33 H33A O3 . 0.90 1.87 2.772(3) 176
O33 H33B O16 3_656 0.90 1.83 2.707(3) 165
O34 H34A O15 3_656 0.90 2.20 2.963(3) 143
O34 H34B O33 . 0.90 1.95 2.739(3) 145
